data_7226558
loop_
_publ_author_name
'Singh, Dharmender'
'Devi, Nisha'
'Kumar, Vipin'
'Malakar, Chandi C.'
'Mehra, Saloni'
'Rawal, Ravindra K.'
'Kaith, B. S.'
'Singh, Virender'

_publ_section_title
;
 Metal-free 1,3-dipolar cycloaddition approach towards the regioselective
 synthesis of \b-carboline and isoxazole based molecular hybrids
;
_journal_issue 91
_journal_name_full 'RSC Adv.'
_journal_page_first 88066
_journal_paper_doi 10.1039/C6RA15875G
_journal_volume 6
_journal_year 2016
_chemical_formula_sum 'C32 H24 Cl N3 O4'
_chemical_formula_weight 549.99
_chemical_melting_point 463
_chemical_name_systematic
'Methyl 1-(4-(4-chlorobenzoyl)-3-(p-tolyl)isoxazol-5-yl)-9-ethyl-9H-pyrido[3,4-b]indole-3-carboxylate'
_space_group_crystal_system triclinic
_space_group_IT_number 2
_space_group_name_Hall '-P 1'
_space_group_name_H-M_alt 'P -1'
_symmetry_space_group_name_Hall '-P 1'
_symmetry_space_group_name_H-M 'P -1'
_atom_sites_solution_hydrogens geom
_audit_creation_method SHELXL-2013
_audit_update_record
;
2016-06-15 deposited with the CCDC.
2016-08-30 downloaded from the CCDC.
;
_cell_angle_alpha 99.856(6)
_cell_angle_beta 99.466(6)
_cell_angle_gamma 107.794(6)
_cell_formula_units_Z 2
_cell_length_a 9.914(2)
_cell_length_b 12.182(3)
_cell_length_c 12.358(3)
_cell_measurement_reflns_used 9806
_cell_measurement_temperature 273(2)
_cell_measurement_theta_max 27.63
_cell_measurement_theta_min 3.01
_cell_volume 1362.2(6)
_computing_cell_refinement 'Bruker SAINT'
_computing_data_collection 'Bruker APEX2'
_computing_data_reduction 'Bruker SAINT'
_computing_molecular_graphics 'Bruker SHELXTL'
_computing_publication_material 'Bruker SHELXTL'
_computing_structure_refinement 'SHELXL-2013 (Sheldrick, 2013)'
_computing_structure_solution 'SHELXS-97 (Sheldrick 2008)'
_diffrn_ambient_temperature 273(2)
_diffrn_measured_fraction_theta_full 0.998
_diffrn_measured_fraction_theta_max 0.994
_diffrn_measurement_device_type 'Bruker APEX-II CCD'
_diffrn_measurement_method '\f and \w scans'
_diffrn_radiation_type MoK\a
_diffrn_radiation_wavelength 0.71073
_diffrn_reflns_av_R_equivalents 0.0881
_diffrn_reflns_av_unetI/netI 0.0731
_diffrn_reflns_Laue_measured_fraction_full 0.998
_diffrn_reflns_Laue_measured_fraction_max 0.994
_diffrn_reflns_limit_h_max 12
_diffrn_reflns_limit_h_min -12
_diffrn_reflns_limit_k_max 15
_diffrn_reflns_limit_k_min -15
_diffrn_reflns_limit_l_max 16
_diffrn_reflns_limit_l_min -16
_diffrn_reflns_number 45160
_diffrn_reflns_point_group_measured_fraction_full 0.998
_diffrn_reflns_point_group_measured_fraction_max 0.994
_diffrn_reflns_theta_full 25.242
_diffrn_reflns_theta_max 27.638
_diffrn_reflns_theta_min 3.105
_exptl_absorpt_coefficient_mu 0.184
_exptl_absorpt_correction_type none
_exptl_crystal_colour White
_exptl_crystal_density_diffrn 1.341
_exptl_crystal_description block
_exptl_crystal_F_000 572
_exptl_crystal_recrystallization_method 'Re-crystallisation from solvent'
_exptl_crystal_size_max 0.41
_exptl_crystal_size_mid 0.28
_exptl_crystal_size_min 0.22
_refine_diff_density_max 0.813
_refine_diff_density_min -0.640
_refine_diff_density_rms 0.052
_refine_ls_extinction_method none
_refine_ls_goodness_of_fit_ref 1.023
_refine_ls_hydrogen_treatment constr
_refine_ls_matrix_type full
_refine_ls_number_parameters 364
_refine_ls_number_reflns 6300
_refine_ls_number_restraints 0
_refine_ls_restrained_S_all 1.023
_refine_ls_R_factor_all 0.1684
_refine_ls_R_factor_gt 0.0715
_refine_ls_shift/su_max 2.189
_refine_ls_shift/su_mean 0.139
_refine_ls_structure_factor_coef Fsqd
_refine_ls_weighting_details 'w=1/[\s^2^(Fo^2^)+(0.1059P)^2^+0.6597P] where P=(Fo^2^+2Fc^2^)/3'
_refine_ls_weighting_scheme calc
_refine_ls_wR_factor_gt 0.1846
_refine_ls_wR_factor_ref 0.2343
_reflns_Friedel_coverage 0.000
_reflns_number_gt 2993
_reflns_number_total 6300
_reflns_threshold_expression 'I > 2\s(I)'
_cod_data_source_file c6ra15875g2.cif
_cod_data_source_block shelx
_cod_original_cell_volume 1362.1(5)
_cod_database_code 7226558
_shelx_space_group_comment
;
The symmetry employed for this shelxl refinement is uniquely defined
by the following loop, which should always be used as a source of
symmetry information in preference to the above space-group names.
They are only intended as comments.
;
_shelxl_version_number 2013-4
_solvent_exptl_crystal_recrystallization_method Dichloromethane

loop_
_space_group_symop_operation_xyz
'x, y, z'
'-x, -y, -z'

loop_
_atom_site_label
_atom_site_type_symbol
_atom_site_fract_x
_atom_site_fract_y
_atom_site_fract_z
_atom_site_U_iso_or_equiv
_atom_site_adp_type
_atom_site_occupancy
_atom_site_site_symmetry_order
_atom_site_calc_flag
_atom_site_refinement_flags_posn
_atom_site_refinement_flags_adp
Cl1 Cl 1.20975(15) 0.60620(15) 0.17073(11) 0.1096(5) Uani 1 1 d . .
O1 O 0.8111(3) 0.4879(2) 0.4179(2) 0.0724(8) Uani 1 1 d . .
O2 O 0.7052(3) 0.3691(2) 0.5218(2) 0.0756(8) Uani 1 1 d . .
O3 O 0.5762(3) 0.6690(2) 0.2304(2) 0.0624(7) Uani 1 1 d . .
N1 N 0.5570(3) 0.8273(2) 0.6878(2) 0.0516(7) Uani 1 1 d . .
C14 C 0.7142(3) 0.8415(3) 0.4770(3) 0.0469(8) Uani 1 1 d . .
N3 N 0.7134(3) 0.6555(2) 0.4976(2) 0.0476(7) Uani 1 1 d . .
O4 O 0.7582(3) 0.95576(19) 0.53599(18) 0.0576(6) Uani 1 1 d . .
C8 C 0.4232(5) 0.7794(4) 0.9453(3) 0.0782(12) Uani 1 1 d . .
H1 H 0.3806 0.8104 0.9990 0.094 Uiso 1 1 calc R U
C9 C 0.4507(4) 0.8351(4) 0.8586(3) 0.0692(11) Uani 1 1 d . .
H23 H 0.4263 0.9020 0.8526 0.083 Uiso 1 1 calc R U
C10 C 0.5159(4) 0.7876(3) 0.7811(3) 0.0552(9) Uani 1 1 d . .
C13 C 0.6132(3) 0.7489(3) 0.6334(3) 0.0466(8) Uani 1 1 d . .
C1 C 0.6752(3) 0.7472(3) 0.5390(3) 0.0457(8) Uani 1 1 d . .
C15 C 0.7334(3) 0.8365(3) 0.3713(3) 0.0443(7) Uani 1 1 d . .
C16 C 0.7927(3) 0.9582(3) 0.3678(3) 0.0451(8) Uani 1 1 d . .
C17 C 0.8362(4) 1.0095(3) 0.2743(3) 0.0505(8) Uani 1 1 d . .
C18 C 0.7718(4) 0.9509(3) 0.1629(3) 0.0644(10) Uani 1 1 d . .
H8 H 0.7014 0.8757 0.1458 0.077 Uiso 1 1 calc R U
C19 C 0.8115(5) 1.0036(4) 0.0757(4) 0.0798(12) Uani 1 1 d . .
H9 H 0.7669 0.9629 0.0012 0.096 Uiso 1 1 calc R U
C20 C 0.9156(5) 1.1149(4) 0.0980(5) 0.0820(13) Uani 1 1 d . .
C23 C 0.9569(7) 1.1729(6) 0.0030(5) 0.126(2) Uani 1 1 d . .
H10 H 0.9064 1.2277 -0.0064 0.189 Uiso 1 1 calc R U
H11 H 0.9304 1.1130 -0.0658 0.189 Uiso 1 1 calc R U
H2 H 1.0600 1.2146 0.0212 0.189 Uiso 1 1 calc R U
C32 C 0.8606(5) 0.3968(4) 0.3652(4) 0.0874(14) Uani 1 1 d . .
H3 H 0.8914 0.3577 0.4207 0.131 Uiso 1 1 calc R U
H25 H 0.9408 0.4322 0.3336 0.131 Uiso 1 1 calc R U
H24 H 0.7824 0.3400 0.3064 0.131 Uiso 1 1 calc R U
C31 C 0.7360(4) 0.4627(3) 0.4962(3) 0.0548(9) Uani 1 1 d . .
C2 C 0.6946(3) 0.5637(3) 0.5475(3) 0.0492(8) Uani 1 1 d . .
N2 N 0.8070(3) 1.0297(2) 0.4640(2) 0.0571(7) Uani 1 1 d . .
C24 C 0.7013(4) 0.7277(3) 0.2806(3) 0.0450(8) Uani 1 1 d . .
C25 C 0.8275(3) 0.6969(3) 0.2542(3) 0.0452(8) Uani 1 1 d . .
C30 C 0.9626(4) 0.7452(3) 0.3279(3) 0.0527(9) Uani 1 1 d . .
H7 H 0.9752 0.7995 0.3948 0.063 Uiso 1 1 calc R U
C29 C 1.0791(4) 0.7145(3) 0.3041(3) 0.0620(10) Uani 1 1 d . .
H6 H 1.1692 0.7456 0.3551 0.074 Uiso 1 1 calc R U
C28 C 1.0594(4) 0.6376(4) 0.2043(3) 0.0644(10) Uani 1 1 d . .
C27 C 0.9266(5) 0.5877(4) 0.1291(3) 0.0742(11) Uani 1 1 d . .
H5 H 0.9152 0.5343 0.0618 0.089 Uiso 1 1 calc R U
C26 C 0.8103(4) 0.6176(3) 0.1544(3) 0.0615(10) Uani 1 1 d . .
H4 H 0.7198 0.5843 0.1040 0.074 Uiso 1 1 calc R U
C22 C 0.9411(4) 1.1216(3) 0.2957(4) 0.0683(10) Uani 1 1 d . .
H13 H 0.9857 1.1632 0.3699 0.082 Uiso 1 1 calc R U
C21 C 0.9800(5) 1.1719(4) 0.2091(5) 0.0850(14) Uani 1 1 d . .
H12 H 1.0517 1.2464 0.2261 0.102 Uiso 1 1 calc R U
C11 C 0.5071(4) 0.9171(3) 0.6444(3) 0.0655(10) Uani 1 1 d . .
H18 H 0.4057 0.9011 0.6470 0.079 Uiso 1 1 calc R U
H19 H 0.5129 0.9101 0.5661 0.079 Uiso 1 1 calc R U
C12 C 0.5939(6) 1.0417(4) 0.7096(4) 0.0915(14) Uani 1 1 d . .
H17 H 0.5836 1.0509 0.7862 0.137 Uiso 1 1 calc R U
H15 H 0.5591 1.0961 0.6757 0.137 Uiso 1 1 calc R U
H16 H 0.6947 1.0579 0.7086 0.137 Uiso 1 1 calc R U
C7 C 0.4572(5) 0.6790(4) 0.9540(3) 0.0800(13) Uani 1 1 d . .
H22 H 0.4386 0.6441 1.0138 0.096 Uiso 1 1 calc R U
C6 C 0.5186(4) 0.6298(4) 0.8749(3) 0.0679(10) Uani 1 1 d . .
H21 H 0.5403 0.5616 0.8803 0.081 Uiso 1 1 calc R U
C5 C 0.5477(4) 0.6840(3) 0.7870(3) 0.0524(8) Uani 1 1 d . .
C4 C 0.6053(3) 0.6558(3) 0.6898(3) 0.0471(8) Uani 1 1 d . .
C3 C 0.6436(3) 0.5614(3) 0.6448(3) 0.0508(8) Uani 1 1 d . .
H20 H 0.6353 0.4980 0.6788 0.061 Uiso 1 1 calc R U

loop_
_atom_site_aniso_label
_atom_site_aniso_U_11
_atom_site_aniso_U_22
_atom_site_aniso_U_33
_atom_site_aniso_U_23
_atom_site_aniso_U_13
_atom_site_aniso_U_12
Cl1 0.1056(9) 0.1797(14) 0.0923(9) 0.0398(9) 0.0497(7) 0.0992(10)
O1 0.0824(18) 0.0628(16) 0.0833(19) 0.0097(14) 0.0354(16) 0.0366(14)
O2 0.094(2) 0.0579(17) 0.089(2) 0.0237(15) 0.0258(16) 0.0403(15)
O3 0.0451(15) 0.0630(15) 0.0684(16) 0.0024(12) 0.0113(12) 0.0116(12)
N1 0.0581(17) 0.0559(17) 0.0473(16) 0.0106(13) 0.0171(13) 0.0269(14)
C14 0.0495(19) 0.0443(19) 0.049(2) 0.0065(16) 0.0089(16) 0.0219(15)
N3 0.0488(16) 0.0462(16) 0.0518(16) 0.0102(13) 0.0131(13) 0.0218(13)
O4 0.0805(16) 0.0485(13) 0.0464(13) 0.0073(11) 0.0194(12) 0.0256(12)
C8 0.084(3) 0.080(3) 0.062(3) 0.003(2) 0.037(2) 0.012(2)
C9 0.070(2) 0.070(3) 0.066(3) 0.004(2) 0.026(2) 0.024(2)
C10 0.050(2) 0.058(2) 0.050(2) 0.0038(17) 0.0129(16) 0.0125(17)
C13 0.0409(17) 0.0495(19) 0.0468(19) 0.0039(15) 0.0060(15) 0.0183(15)
C1 0.0463(18) 0.0469(19) 0.0459(19) 0.0100(15) 0.0100(15) 0.0197(15)
C15 0.0481(18) 0.0446(18) 0.0469(19) 0.0107(14) 0.0150(15) 0.0234(15)
C16 0.0481(18) 0.0438(18) 0.0462(19) 0.0083(15) 0.0114(15) 0.0206(15)
C17 0.0516(19) 0.0449(19) 0.058(2) 0.0118(17) 0.0162(17) 0.0196(16)
C18 0.076(3) 0.054(2) 0.064(3) 0.0174(19) 0.023(2) 0.0177(19)
C19 0.100(3) 0.091(3) 0.060(3) 0.026(2) 0.029(2) 0.039(3)
C20 0.079(3) 0.092(3) 0.105(4) 0.055(3) 0.048(3) 0.041(3)
C23 0.135(5) 0.157(5) 0.141(5) 0.102(5) 0.083(4) 0.065(4)
C32 0.086(3) 0.077(3) 0.100(3) -0.007(2) 0.029(3) 0.041(2)
C31 0.050(2) 0.053(2) 0.058(2) 0.0075(18) 0.0042(17) 0.0213(17)
C2 0.0445(18) 0.049(2) 0.054(2) 0.0086(16) 0.0055(16) 0.0213(15)
N2 0.0703(19) 0.0445(15) 0.0555(18) 0.0069(14) 0.0122(15) 0.0221(14)
C24 0.047(2) 0.0394(17) 0.0481(19) 0.0111(15) 0.0139(16) 0.0123(15)
C25 0.0483(19) 0.0426(17) 0.0455(19) 0.0084(15) 0.0158(15) 0.0152(15)
C30 0.054(2) 0.056(2) 0.047(2) 0.0068(16) 0.0123(17) 0.0209(17)
C29 0.052(2) 0.081(3) 0.059(2) 0.018(2) 0.0128(18) 0.0306(19)
C28 0.070(3) 0.085(3) 0.062(2) 0.028(2) 0.031(2) 0.047(2)
C27 0.079(3) 0.083(3) 0.063(2) -0.001(2) 0.027(2) 0.037(2)
C26 0.054(2) 0.068(2) 0.054(2) -0.0040(18) 0.0134(17) 0.0170(18)
C22 0.065(2) 0.057(2) 0.082(3) 0.022(2) 0.016(2) 0.017(2)
C21 0.074(3) 0.066(3) 0.125(4) 0.046(3) 0.038(3) 0.019(2)
C11 0.072(2) 0.069(2) 0.074(3) 0.019(2) 0.026(2) 0.043(2)
C12 0.119(4) 0.064(3) 0.106(4) 0.016(2) 0.053(3) 0.040(3)
C7 0.093(3) 0.083(3) 0.055(3) 0.012(2) 0.032(2) 0.012(3)
C6 0.074(3) 0.068(2) 0.056(2) 0.019(2) 0.020(2) 0.011(2)
C5 0.052(2) 0.051(2) 0.048(2) 0.0073(16) 0.0106(16) 0.0113(16)
C4 0.0464(18) 0.0476(19) 0.0469(19) 0.0121(15) 0.0096(15) 0.0156(15)
C3 0.0517(19) 0.051(2) 0.052(2) 0.0164(16) 0.0079(16) 0.0209(16)

loop_
_atom_type_symbol
_atom_type_description
_atom_type_scat_dispersion_real
_atom_type_scat_dispersion_imag
_atom_type_scat_source
C C 0.0033 0.0016 'International Tables Vol C Tables 4.2.6.8 and 6.1.1.4'
H H 0.0000 0.0000 'International Tables Vol C Tables 4.2.6.8 and 6.1.1.4'
N N 0.0061 0.0033 'International Tables Vol C Tables 4.2.6.8 and 6.1.1.4'
O O 0.0106 0.0060 'International Tables Vol C Tables 4.2.6.8 and 6.1.1.4'
Cl Cl 0.1484 0.1585 'International Tables Vol C Tables 4.2.6.8 and 6.1.1.4'

loop_
_geom_angle_atom_site_label_1
_geom_angle_atom_site_label_2
_geom_angle_atom_site_label_3
_geom_angle
C31 O1 C32 116.8(3)
C13 N1 C10 107.9(3)
C13 N1 C11 128.3(3)
C10 N1 C11 121.8(3)
C15 C14 O4 110.5(3)
C15 C14 C1 130.9(3)
O4 C14 C1 118.0(3)
C1 N3 C2 119.9(3)
C14 O4 N2 108.2(2)
C7 C8 C9 121.6(4)
C7 C8 H1 119.2
C9 C8 H1 119.2
C10 C9 C8 117.6(4)
C10 C9 H23 121.2
C8 C9 H23 121.2
C9 C10 N1 128.9(3)
C9 C10 C5 121.4(3)
N1 C10 C5 109.6(3)
N1 C13 C1 132.5(3)
N1 C13 C4 109.5(3)
C1 C13 C4 118.0(3)
N3 C1 C13 120.9(3)
N3 C1 C14 111.2(3)
C13 C1 C14 127.8(3)
C14 C15 C16 103.9(3)
C14 C15 C24 127.2(3)
C16 C15 C24 128.9(3)
N2 C16 C15 111.8(3)
N2 C16 C17 118.7(3)
C15 C16 C17 129.5(3)
C18 C17 C22 117.6(3)
C18 C17 C16 121.7(3)
C22 C17 C16 120.6(3)
C17 C18 C19 120.5(4)
C17 C18 H8 119.7
C19 C18 H8 119.7
C20 C19 C18 121.3(4)
C20 C19 H9 119.3
C18 C19 H9 119.4
C21 C20 C19 117.7(4)
C21 C20 C23 121.1(5)
C19 C20 C23 121.1(5)
C20 C23 H10 109.5
C20 C23 H11 109.3
H10 C23 H11 109.5
C20 C23 H2 109.6
H10 C23 H2 109.5
H11 C23 H2 109.5
O1 C32 H3 109.5
O1 C32 H25 109.5
H3 C32 H25 109.5
O1 C32 H24 109.4
H3 C32 H24 109.5
H25 C32 H24 109.5
O2 C31 O1 123.7(3)
O2 C31 C2 123.9(4)
O1 C31 C2 112.4(3)
N3 C2 C3 123.1(3)
N3 C2 C31 117.6(3)
C3 C2 C31 119.3(3)
C16 N2 O4 105.7(2)
O3 C24 C25 122.4(3)
O3 C24 C15 120.6(3)
C25 C24 C15 117.0(3)
C30 C25 C26 119.0(3)
C30 C25 C24 121.3(3)
C26 C25 C24 119.7(3)
C29 C30 C25 121.2(3)
C29 C30 H7 119.5
C25 C30 H7 119.4
C28 C29 C30 118.5(3)
C28 C29 H6 120.8
C30 C29 H6 120.7
C29 C28 C27 121.9(3)
C29 C28 Cl1 118.3(3)
C27 C28 Cl1 119.8(3)
C28 C27 C26 119.1(4)
C28 C27 H5 120.5
C26 C27 H5 120.4
C27 C26 C25 120.3(3)
C27 C26 H4 119.9
C25 C26 H4 119.8
C21 C22 C17 121.2(4)
C21 C22 H13 119.4
C17 C22 H13 119.4
C22 C21 C20 121.6(4)
C22 C21 H12 119.2
C20 C21 H12 119.2
N1 C11 C12 113.3(3)
N1 C11 H18 108.9
C12 C11 H18 108.9
N1 C11 H19 108.9
C12 C11 H19 108.9
H18 C11 H19 107.7
C11 C12 H17 109.5
C11 C12 H15 109.5
H17 C12 H15 109.5
C11 C12 H16 109.5
H17 C12 H16 109.5
H15 C12 H16 109.5
C6 C7 C8 120.7(4)
C6 C7 H22 119.7
C8 C7 H22 119.6
C7 C6 C5 118.9(4)
C7 C6 H21 120.5
C5 C6 H21 120.6
C6 C5 C10 119.7(3)
C6 C5 C4 133.7(3)
C10 C5 C4 106.6(3)
C3 C4 C13 119.8(3)
C3 C4 C5 133.8(3)
C13 C4 C5 106.3(3)
C4 C3 C2 117.9(3)
C4 C3 H20 121.0
C2 C3 H20 121.0

loop_
_geom_bond_atom_site_label_1
_geom_bond_atom_site_label_2
_geom_bond_distance
Cl1 C28 1.743(4)
O1 C31 1.336(4)
O1 C32 1.443(4)
O2 C31 1.198(4)
O3 C24 1.219(4)
N1 C13 1.380(4)
N1 C10 1.398(4)
N1 C11 1.474(4)
C14 C15 1.344(4)
C14 O4 1.355(4)
C14 C1 1.477(4)
N3 C1 1.334(4)
N3 C2 1.346(4)
O4 N2 1.409(3)
C8 C7 1.382(6)
C8 C9 1.383(6)
C8 H1 0.9300
C9 C10 1.383(5)
C9 H23 0.9300
C10 C5 1.401(5)
C13 C1 1.405(4)
C13 C4 1.418(4)
C15 C16 1.429(4)
C15 C24 1.494(4)
C16 N2 1.307(4)
C16 C17 1.469(5)
C17 C18 1.382(5)
C17 C22 1.391(5)
C18 C19 1.396(5)
C18 H8 0.9300
C19 C20 1.379(6)
C19 H9 0.9300
C20 C21 1.374(6)
C20 C23 1.520(6)
C23 H10 0.9600
C23 H11 0.9600
C23 H2 0.9600
C32 H3 0.9600
C32 H25 0.9600
C32 H24 0.9600
C31 C2 1.487(5)
C2 C3 1.380(5)
C24 C25 1.480(4)
C25 C30 1.380(5)
C25 C26 1.380(4)
C30 C29 1.379(5)
C30 H7 0.9300
C29 C28 1.360(5)
C29 H6 0.9300
C28 C27 1.372(6)
C27 C26 1.377(5)
C27 H5 0.9300
C26 H4 0.9300
C22 C21 1.373(6)
C22 H13 0.9300
C21 H12 0.9300
C11 C12 1.500(6)
C11 H18 0.9700
C11 H19 0.9700
C12 H17 0.9600
C12 H15 0.9600
C12 H16 0.9600
C7 C6 1.379(6)
C7 H22 0.9300
C6 C5 1.389(5)
C6 H21 0.9300
C5 C4 1.447(5)
C4 C3 1.376(4)
C3 H20 0.9300

loop_
_geom_hbond_atom_site_label_D
_geom_hbond_atom_site_label_H
_geom_hbond_atom_site_label_A
_geom_hbond_distance_DH
_geom_hbond_distance_HA
_geom_hbond_distance_DA
_geom_hbond_angle_DHA
_geom_hbond_site_symmetry_A
C29 H6 O2 0.93 2.64 3.287(5) 126.9 2_766
C27 H5 Cl1 0.93 2.93 3.813(4) 159.4 2_765
C29 H6 O2 0.93 2.64 3.287(5) 126.9 2_766
C27 H5 Cl1 0.93 2.93 3.813(4) 159.4 2_765
C11 H19 O4 0.97 2.43 2.969(4) 114.7 .
C12 H16 O4 0.96 2.55 3.126(5) 118.6 .
C3 H20 Cl1 0.93 2.91 3.715(4) 145.2 2_766

loop_
_geom_torsion_atom_site_label_1
_geom_torsion_atom_site_label_2
_geom_torsion_atom_site_label_3
_geom_torsion_atom_site_label_4
_geom_torsion
C15 C14 O4 N2 1.0(3)
C1 C14 O4 N2 172.6(3)
C7 C8 C9 C10 -0.9(6)
C8 C9 C10 N1 -178.9(3)
C8 C9 C10 C5 2.5(5)
C13 N1 C10 C9 -178.0(3)
C11 N1 C10 C9 -13.0(5)
C13 N1 C10 C5 0.7(4)
C11 N1 C10 C5 165.6(3)
C10 N1 C13 C1 -177.3(3)
C11 N1 C13 C1 19.1(6)
C10 N1 C13 C4 1.5(3)
C11 N1 C13 C4 -162.1(3)
C2 N3 C1 C13 -1.0(5)
C2 N3 C1 C14 176.0(3)
N1 C13 C1 N3 -175.4(3)
C4 C13 C1 N3 5.9(5)
N1 C13 C1 C14 8.1(6)
C4 C13 C1 C14 -170.6(3)
C15 C14 C1 N3 24.9(5)
O4 C14 C1 N3 -144.8(3)
C15 C14 C1 C13 -158.3(3)
O4 C14 C1 C13 32.0(5)
O4 C14 C15 C16 -0.5(3)
C1 C14 C15 C16 -170.7(3)
O4 C14 C15 C24 178.7(3)
C1 C14 C15 C24 8.5(6)
C14 C15 C16 N2 -0.2(4)
C24 C15 C16 N2 -179.4(3)
C14 C15 C16 C17 -179.8(3)
C24 C15 C16 C17 1.0(5)
N2 C16 C17 C18 -151.6(3)
C15 C16 C17 C18 27.9(5)
N2 C16 C17 C22 26.2(5)
C15 C16 C17 C22 -154.3(3)
C22 C17 C18 C19 -0.2(5)
C16 C17 C18 C19 177.7(3)
C17 C18 C19 C20 0.1(6)
C18 C19 C20 C21 0.6(6)
C18 C19 C20 C23 -179.1(4)
C32 O1 C31 O2 -2.0(5)
C32 O1 C31 C2 178.2(3)
C1 N3 C2 C3 -3.4(5)
C1 N3 C2 C31 178.7(3)
O2 C31 C2 N3 -168.5(3)
O1 C31 C2 N3 11.3(4)
O2 C31 C2 C3 13.4(5)
O1 C31 C2 C3 -166.7(3)
C15 C16 N2 O4 0.8(3)
C17 C16 N2 O4 -179.6(3)
C14 O4 N2 C16 -1.1(3)
C14 C15 C24 O3 75.5(4)
C16 C15 C24 O3 -105.5(4)
C14 C15 C24 C25 -105.5(4)
C16 C15 C24 C25 73.4(4)
O3 C24 C25 C30 -164.0(3)
C15 C24 C25 C30 17.1(4)
O3 C24 C25 C26 15.6(5)
C15 C24 C25 C26 -163.4(3)
C26 C25 C30 C29 -0.9(5)
C24 C25 C30 C29 178.6(3)
C25 C30 C29 C28 1.9(5)
C30 C29 C28 C27 -2.0(6)
C30 C29 C28 Cl1 176.0(3)
C29 C28 C27 C26 1.0(6)
Cl1 C28 C27 C26 -177.0(3)
C28 C27 C26 C25 0.0(6)
C30 C25 C26 C27 -0.1(5)
C24 C25 C26 C27 -179.6(3)
C18 C17 C22 C21 -0.4(5)
C16 C17 C22 C21 -178.3(3)
C17 C22 C21 C20 1.1(6)
C19 C20 C21 C22 -1.1(7)
C23 C20 C21 C22 178.5(4)
C13 N1 C11 C12 -117.2(4)
C10 N1 C11 C12 81.1(4)
C9 C8 C7 C6 -0.8(7)
C8 C7 C6 C5 0.9(6)
C7 C6 C5 C10 0.7(5)
C7 C6 C5 C4 -177.6(4)
C9 C10 C5 C6 -2.5(5)
N1 C10 C5 C6 178.7(3)
C9 C10 C5 C4 176.2(3)
N1 C10 C5 C4 -2.6(4)
N1 C13 C4 C3 174.3(3)
C1 C13 C4 C3 -6.7(4)
N1 C13 C4 C5 -3.1(3)
C1 C13 C4 C5 175.9(3)
C6 C5 C4 C3 5.0(7)
C10 C5 C4 C3 -173.5(3)
C6 C5 C4 C13 -178.1(4)
C10 C5 C4 C13 3.4(4)
C13 C4 C3 C2 2.6(5)
C5 C4 C3 C2 179.2(3)
N3 C2 C3 C4 2.5(5)
C31 C2 C3 C4 -179.6(3)
